data_7058274
loop_
_publ_author_name
'Liu, Jin-jian'
'Li, Jing'
'Zhao, Guo-zheng'

_publ_section_title
;
 Photochromism of supramolecular assemblies based on benzenecarboxylate
 donors and viologen acceptors
;
_journal_issue 17
_journal_name_full 'New Journal of Chemistry'
_journal_page_first 6607
_journal_paper_doi 10.1039/C9NJ00796B
_journal_volume 43
_journal_year 2019
_chemical_formula_moiety 'C8 H11 N, C10 H4 O8, H2 O'
_chemical_formula_sum 'C18 H17 N O9'
_chemical_formula_weight 391.32
_space_group_crystal_system triclinic
_space_group_IT_number 2
_space_group_name_Hall '-P 1'
_space_group_name_H-M_alt 'P -1'
_symmetry_space_group_name_Hall '-P 1'
_symmetry_space_group_name_H-M 'P -1'
_atom_sites_solution_hydrogens mixed
_atom_sites_solution_primary iterative
_audit_creation_date 2019-03-25
_audit_creation_method
;
Olex2 1.2
(compiled 2018.05.29 svn.r3508 for OlexSys, GUI svn.r5506)
;
_audit_update_record
;
2019-03-25 deposited with the CCDC.    2019-03-27 downloaded from the CCDC.
;
_cell_angle_alpha 94.996(2)
_cell_angle_beta 97.741(2)
_cell_angle_gamma 95.460(2)
_cell_formula_units_Z 2
_cell_length_a 9.4575(6)
_cell_length_b 9.6725(6)
_cell_length_c 9.7995(7)
_cell_measurement_reflns_used 8867
_cell_measurement_temperature 273(2)
_cell_measurement_theta_max 28.33
_cell_measurement_theta_min 2.81
_cell_volume 879.69(10)
_computing_cell_refinement 'SAINT v8.37A (Bruker, 2015)'
_computing_data_collection 'Bruker D8 venture'
_computing_data_reduction 'SAINT v8.37A (Bruker, 2015)'
_computing_molecular_graphics 'Olex2 (Dolomanov et al., 2009)'
_computing_publication_material 'Olex2 (Dolomanov et al., 2009)'
_computing_structure_refinement 'ShelXL (Sheldrick, 2015)'
_computing_structure_solution 'olex2.solve (Bourhis et al., 2015)'
_diffrn_ambient_temperature 273(2)
_diffrn_measured_fraction_theta_full 0.975
_diffrn_measured_fraction_theta_max 0.979
_diffrn_measurement_device_type 'CCD area detector'
_diffrn_measurement_method 'phi and omega scans'
_diffrn_radiation_type MoK\a
_diffrn_radiation_wavelength 0.71073
_diffrn_reflns_av_R_equivalents 0.0163
_diffrn_reflns_av_unetI/netI 0.0198
_diffrn_reflns_Laue_measured_fraction_full 0.975
_diffrn_reflns_Laue_measured_fraction_max 0.979
_diffrn_reflns_limit_h_max 12
_diffrn_reflns_limit_h_min -9
_diffrn_reflns_limit_k_max 11
_diffrn_reflns_limit_k_min -12
_diffrn_reflns_limit_l_max 13
_diffrn_reflns_limit_l_min -13
_diffrn_reflns_number 12180
_diffrn_reflns_point_group_measured_fraction_full 0.975
_diffrn_reflns_point_group_measured_fraction_max 0.979
_diffrn_reflns_theta_full 25.242
_diffrn_reflns_theta_max 28.328
_diffrn_reflns_theta_min 2.839
_exptl_absorpt_coefficient_mu 0.120
_exptl_absorpt_correction_T_max 0.9651
_exptl_absorpt_correction_T_min 0.9418
_exptl_absorpt_correction_type multi-scan
_exptl_absorpt_process_details sadabs
_exptl_crystal_colour yellow
_exptl_crystal_colour_primary yellow
_exptl_crystal_density_diffrn 1.477
_exptl_crystal_description block
_exptl_crystal_F_000 408
_exptl_crystal_size_max 0.5
_exptl_crystal_size_mid 0.3
_exptl_crystal_size_min 0.3
_refine_diff_density_max 0.459
_refine_diff_density_min -0.604
_refine_diff_density_rms 0.044
_refine_ls_extinction_method none
_refine_ls_goodness_of_fit_ref 1.079
_refine_ls_hydrogen_treatment constr
_refine_ls_matrix_type full
_refine_ls_number_parameters 265
_refine_ls_number_reflns 4289
_refine_ls_number_restraints 16
_refine_ls_restrained_S_all 1.088
_refine_ls_R_factor_all 0.0569
_refine_ls_R_factor_gt 0.0522
_refine_ls_shift/su_max 0.000
_refine_ls_shift/su_mean 0.000
_refine_ls_structure_factor_coef Fsqd
_refine_ls_weighting_details 'w=1/[\s^2^(Fo^2^)+(0.0626P)^2^+0.3975P] where P=(Fo^2^+2Fc^2^)/3'
_refine_ls_weighting_scheme calc
_refine_ls_wR_factor_gt 0.1347
_refine_ls_wR_factor_ref 0.1383
_reflns_Friedel_coverage 0.000
_reflns_number_gt 3846
_reflns_number_total 4289
_reflns_threshold_expression 'I > 2\s(I)'
_cod_data_source_file c9nj00796b2.cif
_cod_data_source_block a_CCDC1
_cod_depositor_comments 'Adding full bibliography for 7058273--7058276.cif.'
_cod_database_code 7058274
_shelx_shelxl_version_number 2014/7
_shelx_space_group_comment
;
The symmetry employed for this shelxl refinement is uniquely defined
by the following loop, which should always be used as a source of
symmetry information in preference to the above space-group names.
They are only intended as comments.
;
_shelx_estimated_absorpt_t_max 0.965
_shelx_estimated_absorpt_t_min 0.942
_olex2_refinement_description
;
1. Fixed Uiso
 At 1.2 times of:
  All C(H) groups, All C(H,H) groups, All C(H,H,H,H) groups
 At 1.5 times of:
  All C(H,H,H) groups, All O(H) groups, All O(H,H) groups
2. Restrained distances
 C2'-C3
 1.53 with sigma of 0.001
 C1-C2 = C2-C3 = C1'-C2'
 1.53 with sigma of 0.01
3. Uiso/Uaniso restraints and constraints
Uanis(C1) \\sim Ueq, Uanis(C2) \\sim Ueq: with sigma of 0.01 and sigma for
terminal atoms of 0.02
Uanis(C2) = Uanis(C2')
Uanis(C1) = Uanis(C1')
4. Others
 Sof(C1')=Sof(H1'a)=Sof(H1'b)=Sof(H1'c)=Sof(C2')=Sof(H2'a)=Sof(H2'b)=Sof(H3bc)=
 Sof(H3bd)=1-FVAR(1)
 Sof(C1)=Sof(H1a)=Sof(H1b)=Sof(H1c)=Sof(C2)=Sof(H2a)=Sof(H2b)=Sof(H3aa)=
 Sof(H3ab)=FVAR(1)
5.a Riding coordinates:
 C3(H3aa,H3ab,H3bc,H3bd)
5.b Free rotating group:
 O9(H9a,H9b)
5.c Secondary CH2 refined with riding coordinates:
 C2(H2a,H2b), C2'(H2'a,H2'b)
5.d Aromatic/amide H refined with riding coordinates:
 C4(H4), C5(H5), C6(H6), C7(H7), C13(H13), C18(H18)
5.e Tetrahedral OH refined with riding coordinates:
 O5(H5a), O7(H7a)
5.f Idealised Me refined as rotating group:
 C1(H1a,H1b,H1c), C1'(H1'a,H1'b,H1'c)
;
_olex2_submission_special_instructions 'No special instructions were received'

loop_
_space_group_symop_operation_xyz
'x, y, z'
'-x, -y, -z'

loop_
_atom_site_label
_atom_site_type_symbol
_atom_site_fract_x
_atom_site_fract_y
_atom_site_fract_z
_atom_site_U_iso_or_equiv
_atom_site_adp_type
_atom_site_occupancy
_atom_site_site_symmetry_order
_atom_site_calc_flag
_atom_site_refinement_flags_posn
_atom_site_refinement_flags_adp
_atom_site_refinement_flags_occupancy
_atom_site_disorder_assembly
_atom_site_disorder_group
N1 N 0.30819(15) 0.73584(15) 0.60721(14) 0.0389(3) Uani 1 1 d . . . . .
O1 O 0.16720(14) 1.06607(11) 0.23472(16) 0.0499(3) Uani 1 1 d . . . . .
O2 O -0.06029(14) 1.01304(13) 0.1531(2) 0.0634(4) Uani 1 1 d . . . . .
O3 O -0.23798(12) 0.81636(13) 0.11368(16) 0.0495(3) Uani 1 1 d . . . . .
O4 O -0.25302(11) 0.59481(12) 0.14599(15) 0.0439(3) Uani 1 1 d . . . . .
O5 O 0.11337(12) 0.31188(11) 0.16641(14) 0.0424(3) Uani 1 1 d . . . . .
H5A H 0.1406 0.2358 0.1810 0.064 Uiso 1 1 calc R . . . .
O6 O 0.32246(12) 0.39292(12) 0.29389(15) 0.0454(3) Uani 1 1 d . . . . .
O7 O 0.47451(11) 0.59246(13) 0.13847(13) 0.0428(3) Uani 1 1 d . . . . .
H7A H 0.5614 0.5887 0.1531 0.064 Uiso 1 1 calc R . . . .
O8 O 0.51141(13) 0.71331(17) 0.34641(15) 0.0557(4) Uani 1 1 d . . . . .
O9 O 0.77556(17) 0.87538(17) 0.46459(18) 0.0640(4) Uani 1 1 d . . . . .
H9A H 0.6981 0.8264 0.4279 0.096 Uiso 1 1 d G . . . .
H9B H 0.7668 0.8895 0.5497 0.096 Uiso 1 1 d G . . . .
C1 C 0.4079(11) 0.8027(6) 0.8993(8) 0.091(2) Uani 0.635(4) 1 d D U P A 1
H1A H 0.3132 0.7538 0.8781 0.137 Uiso 0.635(4) 1 calc GR . P A 1
H1B H 0.4197 0.8517 0.9903 0.137 Uiso 0.635(4) 1 calc GR . P A 1
H1C H 0.4778 0.7372 0.8960 0.137 Uiso 0.635(4) 1 calc GR . P A 1
C2 C 0.4286(4) 0.9063(3) 0.7943(3) 0.0545(7) Uani 0.635(4) 1 d D U P A 1
H2A H 0.3485 0.9621 0.7861 0.065 Uiso 0.635(4) 1 calc R . P A 1
H2B H 0.5156 0.9686 0.8259 0.065 Uiso 0.635(4) 1 calc R . P A 1
C1' C 0.3759(17) 0.8566(15) 0.9134(15) 0.091(2) Uani 0.365(4) 1 d D . P A 2
H1'A H 0.3507 0.9496 0.9048 0.137 Uiso 0.365(4) 1 calc GR . P A 2
H1'B H 0.4188 0.8498 1.0068 0.137 Uiso 0.365(4) 1 calc GR . P A 2
H1'C H 0.2911 0.7913 0.8908 0.137 Uiso 0.365(4) 1 calc GR . P A 2
C2' C 0.4825(6) 0.8233(6) 0.8145(3) 0.0545(7) Uani 0.365(4) 1 d D . P A 2
H2'A H 0.5054 0.7287 0.8245 0.065 Uiso 0.365(4) 1 calc R . P A 2
H2'B H 0.5703 0.8849 0.8449 0.065 Uiso 0.365(4) 1 calc R . P A 2
C3 C 0.4385(2) 0.8350(2) 0.6599(2) 0.0499(4) Uani 1 1 d D . . . .
H3AA H 0.5224 0.7841 0.6671 0.060 Uiso 0.635(4) 1 d R . P A 1
H3AB H 0.4505 0.9034 0.5944 0.060 Uiso 0.635(4) 1 d R . P A 1
H3BC H 0.4186 0.9296 0.6459 0.060 Uiso 0.365(4) 1 d R . P A 2
H3BD H 0.5163 0.8132 0.6093 0.060 Uiso 0.365(4) 1 d R . P A 2
C4 C 0.1803(2) 0.78408(19) 0.5748(2) 0.0458(4) Uani 1 1 d . . . . .
H4 H 0.1745 0.8798 0.5813 0.055 Uiso 1 1 calc R . . . .
C5 C 0.31856(18) 0.59806(18) 0.59862(18) 0.0414(4) Uani 1 1 d . . . . .
H5 H 0.4076 0.5659 0.6205 0.050 Uiso 1 1 calc R . . . .
C6 C 0.19934(18) 0.50436(18) 0.55801(17) 0.0400(4) Uani 1 1 d . . . . .
H6 H 0.2080 0.4092 0.5535 0.048 Uiso 1 1 calc R . . . .
C7 C 0.05857(18) 0.69403(18) 0.53247(19) 0.0424(4) Uani 1 1 d . . . . .
H7 H -0.0289 0.7290 0.5097 0.051 Uiso 1 1 calc R . . . .
C8 C 0.06513(16) 0.55016(16) 0.52337(14) 0.0334(3) Uani 1 1 d . . . . .
C9 C -0.18041(14) 0.70610(15) 0.14105(15) 0.0288(3) Uani 1 1 d . . . . .
C10 C -0.01834(13) 0.70811(13) 0.16904(13) 0.0227(2) Uani 1 1 d . . . . .
C11 C 0.08616(14) 0.82497(13) 0.19423(14) 0.0252(3) Uani 1 1 d . . . . .
C12 C 0.06164(17) 0.97823(14) 0.19413(17) 0.0350(3) Uani 1 1 d . . . . .
C13 C 0.23056(14) 0.80180(13) 0.22235(15) 0.0279(3) Uani 1 1 d . . . . .
H13 H 0.2998 0.8786 0.2406 0.033 Uiso 1 1 calc R . . . .
C14 C 0.27472(13) 0.66966(13) 0.22413(14) 0.0244(3) Uani 1 1 d . . . . .
C15 C 0.43392(14) 0.65886(14) 0.24421(16) 0.0300(3) Uani 1 1 d . . . . .
C16 C 0.17142(13) 0.55402(12) 0.20134(13) 0.0222(2) Uani 1 1 d . . . . .
C17 C 0.21229(14) 0.41099(13) 0.22307(14) 0.0263(3) Uani 1 1 d . . . . .
C18 C 0.02766(13) 0.57517(13) 0.17354(13) 0.0225(2) Uani 1 1 d . . . . .
H18 H -0.0409 0.4978 0.1573 0.027 Uiso 1 1 calc R . . . .

loop_
_atom_site_aniso_label
_atom_site_aniso_U_11
_atom_site_aniso_U_22
_atom_site_aniso_U_33
_atom_site_aniso_U_23
_atom_site_aniso_U_13
_atom_site_aniso_U_12
N1 0.0362(7) 0.0411(7) 0.0410(7) 0.0070(6) 0.0067(5) 0.0083(6)
O1 0.0445(7) 0.0178(5) 0.0832(9) 0.0056(5) -0.0053(6) 0.0013(4)
O2 0.0381(7) 0.0265(6) 0.1261(14) 0.0174(7) 0.0006(7) 0.0135(5)
O3 0.0256(5) 0.0356(6) 0.0879(10) 0.0103(6) -0.0008(6) 0.0143(4)
O4 0.0179(5) 0.0362(6) 0.0788(9) 0.0105(6) 0.0074(5) 0.0037(4)
O5 0.0384(6) 0.0170(5) 0.0673(8) 0.0049(5) -0.0089(5) 0.0029(4)
O6 0.0322(6) 0.0309(6) 0.0704(8) 0.0095(5) -0.0104(5) 0.0104(4)
O7 0.0176(5) 0.0514(7) 0.0576(7) -0.0083(5) 0.0070(4) 0.0055(4)
O8 0.0259(6) 0.0763(10) 0.0564(8) -0.0153(7) -0.0068(5) 0.0009(6)
O9 0.0492(8) 0.0585(9) 0.0760(10) 0.0058(8) -0.0114(7) -0.0064(7)
C1 0.119(5) 0.091(5) 0.051(2) 0.004(3) -0.001(2) -0.029(4)
C2 0.0496(15) 0.0448(14) 0.0666(16) -0.0077(12) 0.0107(12) 0.0004(10)
C1' 0.119(5) 0.091(5) 0.051(2) 0.004(3) -0.001(2) -0.029(4)
C2' 0.0496(15) 0.0448(14) 0.0666(16) -0.0077(12) 0.0107(12) 0.0004(10)
C3 0.0373(9) 0.0482(10) 0.0651(12) 0.0078(8) 0.0118(8) 0.0015(7)
C4 0.0431(9) 0.0376(8) 0.0590(10) 0.0081(7) 0.0067(8) 0.0137(7)
C5 0.0376(8) 0.0434(9) 0.0445(9) 0.0065(7) 0.0016(6) 0.0156(7)
C6 0.0407(8) 0.0383(8) 0.0424(8) 0.0063(6) 0.0018(6) 0.0146(7)
C7 0.0376(8) 0.0405(9) 0.0513(9) 0.0075(7) 0.0046(7) 0.0151(7)
C8 0.0363(8) 0.0385(8) 0.0276(6) 0.0059(6) 0.0051(5) 0.0122(6)
C9 0.0186(6) 0.0303(7) 0.0378(7) 0.0022(5) 0.0031(5) 0.0069(5)
C10 0.0182(5) 0.0218(6) 0.0287(6) 0.0030(4) 0.0036(4) 0.0047(4)
C11 0.0240(6) 0.0182(6) 0.0346(7) 0.0040(5) 0.0051(5) 0.0051(4)
C12 0.0355(7) 0.0194(6) 0.0514(9) 0.0058(6) 0.0068(6) 0.0069(5)
C13 0.0213(6) 0.0193(6) 0.0422(7) 0.0029(5) 0.0038(5) -0.0004(4)
C14 0.0172(5) 0.0225(6) 0.0333(6) 0.0025(5) 0.0028(4) 0.0024(4)
C15 0.0176(6) 0.0267(6) 0.0450(8) 0.0040(5) 0.0018(5) 0.0018(5)
C16 0.0191(5) 0.0186(5) 0.0292(6) 0.0027(4) 0.0030(4) 0.0036(4)
C17 0.0242(6) 0.0209(6) 0.0349(7) 0.0036(5) 0.0050(5) 0.0057(5)
C18 0.0180(5) 0.0195(5) 0.0300(6) 0.0025(4) 0.0032(4) 0.0015(4)

loop_
_atom_type_symbol
_atom_type_description
_atom_type_scat_dispersion_real
_atom_type_scat_dispersion_imag
_atom_type_scat_source
C C 0.0033 0.0016 'International Tables Vol C Tables 4.2.6.8 and 6.1.1.4'
H H 0.0000 0.0000 'International Tables Vol C Tables 4.2.6.8 and 6.1.1.4'
N N 0.0061 0.0033 'International Tables Vol C Tables 4.2.6.8 and 6.1.1.4'
O O 0.0106 0.0060 'International Tables Vol C Tables 4.2.6.8 and 6.1.1.4'

loop_
_geom_angle_atom_site_label_1
_geom_angle_atom_site_label_2
_geom_angle_atom_site_label_3
_geom_angle
_geom_angle_site_symmetry_3
C4 N1 C3 120.20(15) .
C5 N1 C3 119.30(14) .
C5 N1 C4 120.42(15) .
C3 C2 C1 111.0(3) .
C1' C2' C3 118.2(8) .
N1 C3 C2' 109.4(2) .
C2 C3 N1 111.71(18) .
N1 C4 C7 120.84(16) .
N1 C5 C6 120.64(15) .
C5 C6 C8 120.65(15) .
C4 C7 C8 120.30(15) .
C6 C8 C7 117.13(15) .
C6 C8 C8 121.37(17) 2_566
C7 C8 C8 121.49(17) 2_566
O3 C9 C10 120.79(12) .
O4 C9 O3 121.72(13) .
O4 C9 C10 117.48(12) .
C11 C10 C9 128.16(11) .
C18 C10 C9 113.48(11) .
C18 C10 C11 118.32(11) .
C10 C11 C12 127.54(12) .
C13 C11 C10 118.25(11) .
C13 C11 C12 114.21(11) .
O1 C12 O2 122.06(13) .
O1 C12 C11 117.22(13) .
O2 C12 C11 120.71(13) .
C14 C13 C11 122.82(12) .
C13 C14 C15 117.45(11) .
C13 C14 C16 119.00(11) .
C16 C14 C15 123.48(11) .
O7 C15 C14 112.28(12) .
O8 C15 O7 125.94(13) .
O8 C15 C14 121.70(13) .
C14 C16 C17 120.79(11) .
C18 C16 C14 118.88(11) .
C18 C16 C17 119.92(11) .
O5 C17 C16 113.09(11) .
O6 C17 O5 124.79(12) .
O6 C17 C16 121.96(12) .
C16 C18 C10 122.69(11) .

loop_
_geom_bond_atom_site_label_1
_geom_bond_atom_site_label_2
_geom_bond_distance
_geom_bond_site_symmetry_2
N1 C3 1.491(2) .
N1 C4 1.346(2) .
N1 C5 1.342(2) .
O1 C12 1.2448(19) .
O2 C12 1.256(2) .
O3 C9 1.2755(17) .
O4 C9 1.2288(18) .
O5 C17 1.3035(17) .
O6 C17 1.2078(17) .
O7 C15 1.2929(19) .
O8 C15 1.2060(19) .
C1 C2 1.515(7) .
C2 C3 1.451(4) .
C1' C2' 1.527(9) .
C2' C3 1.5331(10) .
C4 C7 1.369(3) .
C5 C6 1.368(3) .
C6 C8 1.393(2) .
C7 C8 1.394(2) .
C8 C8 1.487(3) 2_566
C9 C10 1.5183(17) .
C10 C11 1.4102(17) .
C10 C18 1.3985(17) .
C11 C12 1.5221(18) .
C11 C13 1.3996(18) .
C13 C14 1.3827(18) .
C14 C15 1.5067(17) .
C14 C16 1.3947(17) .
C16 C17 1.4965(17) .
C16 C18 1.3884(16) .
